data_2020438
loop_
_publ_author_name
'Virdo, Jessica D.'
'Lough, Alan J.'
'Bender, Timothy P.'

_publ_section_title
;
 Redetermination of the crystal structure of boron subphthalocyanine
 chloride (Cl-BsubPc) enabled by slow train sublimation
;
_journal_coeditor_code FM3033
_journal_issue 4
_journal_name_full 'Acta Crystallographica Section C'
_journal_page_first 297
_journal_page_last 307
_journal_paper_doi 10.1107/S2053229616003491
_journal_volume 72
_journal_year 2016
_chemical_formula_moiety 'C24 H12 B Cl N6'
_chemical_formula_sum 'C24 H12 B Cl N6'
_chemical_formula_weight 430.66
_chemical_name_common
;
 Cl-BsubPc
;
_chemical_name_systematic
;
Chlorido(subphthalocyaninato)boron
;
_space_group_crystal_system orthorhombic
_space_group_IT_number 62
_space_group_name_Hall '-P 2ac 2n'
_space_group_name_H-M_alt 'P n m a'
_symmetry_space_group_name_Hall '-P 2ac 2n'
_symmetry_space_group_name_H-M 'P n m a'
_atom_sites_solution_hydrogens difmap
_audit_creation_method SHELXL-2014/7
_cell_angle_alpha 90
_cell_angle_beta 90
_cell_angle_gamma 90
_cell_formula_units_Z 4
_cell_length_a 11.9993(15)
_cell_length_b 14.7761(14)
_cell_length_c 10.2420(13)
_cell_measurement_reflns_used 1240
_cell_measurement_temperature 123(2)
_cell_measurement_theta_max 24.72
_cell_measurement_theta_min 2.61
_cell_volume 1815.9(4)
_computing_cell_refinement
;
APEX2 (Bruker, 2014)
;
_computing_data_collection
;
APEX2 (Bruker, 2014)
;
_computing_data_reduction
;
SAINT (Bruker, 2014)
;
_computing_molecular_graphics
;
PLATON (Spek, 2009), <i>POV-RAY for Windows</i> (Cason, 2004)
and Mercury (Macrae <i>et al.</i>,  2008)
;
_computing_publication_material
;
SHELXTL (Sheldrick, 2008)
;
_computing_structure_refinement
;
SHELXL2014 (Sheldrick, 2015<i>b</i>)
;
_computing_structure_solution
;
SHELXT (Sheldrick, 2015<i>a</i>)
;
_diffrn_ambient_temperature 123(2)
_diffrn_measured_fraction_theta_full 0.992
_diffrn_measured_fraction_theta_max 0.992
_diffrn_measurement_device_type 'Bruker Kappa APEX DUO CCD'
_diffrn_measurement_method '\f and \w scans'
_diffrn_radiation_type MoK\a
_diffrn_radiation_wavelength 0.71073
_diffrn_reflns_av_R_equivalents 0.0641
_diffrn_reflns_limit_h_max 15
_diffrn_reflns_limit_h_min -15
_diffrn_reflns_limit_k_max 19
_diffrn_reflns_limit_k_min -15
_diffrn_reflns_limit_l_max 11
_diffrn_reflns_limit_l_min -13
_diffrn_reflns_number 8774
_diffrn_reflns_theta_full 25.242
_diffrn_reflns_theta_max 27.583
_diffrn_reflns_theta_min 2.420
_exptl_absorpt_coefficient_mu 0.239
_exptl_absorpt_correction_T_max 0.7456
_exptl_absorpt_correction_T_min 0.6748
_exptl_absorpt_correction_type multi-scan
_exptl_absorpt_process_details
;
(SADABS; Bruker, 2014)
;
_exptl_crystal_colour purple
_exptl_crystal_density_diffrn 1.575
_exptl_crystal_description plate
_exptl_crystal_F_000 880
_exptl_crystal_size_max 0.190
_exptl_crystal_size_mid 0.150
_exptl_crystal_size_min 0.080
_refine_diff_density_max 0.291
_refine_diff_density_min -0.339
_refine_ls_extinction_method none
_refine_ls_goodness_of_fit_ref 1.009
_refine_ls_hydrogen_treatment refall
_refine_ls_matrix_type full
_refine_ls_number_parameters 175
_refine_ls_number_reflns 2170
_refine_ls_number_restraints 0
_refine_ls_restrained_S_all 1.009
_refine_ls_R_factor_all 0.0739
_refine_ls_R_factor_gt 0.0425
_refine_ls_shift/su_max 0.000
_refine_ls_shift/su_mean 0.000
_refine_ls_structure_factor_coef Fsqd
_refine_ls_weighting_details 'w=1/[\s^2^(Fo^2^)+(0.0369P)^2^+0.9339P] where P=(Fo^2^+2Fc^2^)/3'
_refine_ls_weighting_scheme calc
_refine_ls_wR_factor_gt 0.0843
_refine_ls_wR_factor_ref 0.0964
_reflns_number_gt 1541
_reflns_number_total 2170
_reflns_threshold_expression 'I > 2\s(I)'
_cod_data_source_file fm3033sup1.cif
_cod_data_source_block d1596
_cod_depositor_comments 'Adding full bibliography for 2020436--2020440.cif.'
_cod_database_code 2020438
_cod_database_fobs_code 2020438
_shelx_space_group_comment
;
The symmetry employed for this shelxl refinement is uniquely defined
by the following loop, which should always be used as a source of
symmetry information in preference to the above space-group names.
They are only intended as comments.
;
_shelx_estimated_absorpt_t_min 0.956
_shelx_estimated_absorpt_t_max 0.981

loop_
_space_group_symop_operation_xyz
'x, y, z'
'x+1/2, -y+1/2, -z+1/2'
'-x, y+1/2, -z'
'-x+1/2, -y, z+1/2'
'-x, -y, -z'
'-x-1/2, y-1/2, z-1/2'
'x, -y-1/2, z'
'x-1/2, y, -z-1/2'

loop_
_atom_site_type_symbol
_atom_site_label
_atom_site_fract_x
_atom_site_fract_y
_atom_site_fract_z
_atom_site_U_iso_or_equiv
_atom_site_adp_type
_atom_site_calc_flag
_atom_site_occupancy
Cl Cl1 0.18681(6) 0.2500 1.23941(6) 0.01548(18) Uani d 1
N N1 0.0061(2) 0.2500 0.9062(2) 0.0131(5) Uani d 1
N N2 0.16158(14) 0.32929(10) 0.99219(15) 0.0123(4) Uani d 1
N N3 0.33393(14) 0.40664(11) 0.97365(15) 0.0142(4) Uani d 1
N N4 0.3289(2) 0.2500 1.0232(2) 0.0126(5) Uani d 1
C C1 0.06092(17) 0.32731(13) 0.93092(18) 0.0127(4) Uani d 1
C C2 0.04554(17) 0.41774(12) 0.87894(19) 0.0131(4) Uani d 1
C C3 -0.04120(19) 0.45758(14) 0.80987(19) 0.0153(4) Uani d 1
H H3 -0.108(2) 0.4248(15) 0.788(2) 0.020(6) Uiso d 1
C C4 -0.02895(19) 0.54590(14) 0.7688(2) 0.0175(4) Uani d 1
H H4 -0.0860(18) 0.5730(14) 0.721(2) 0.012(5) Uiso d 1
C C5 0.06896(19) 0.59408(14) 0.79404(19) 0.0177(5) Uani d 1
H H5 0.0743(17) 0.6584(14) 0.762(2) 0.013(5) Uiso d 1
C C6 0.15775(18) 0.55508(13) 0.8577(2) 0.0154(4) Uani d 1
H H6 0.2282(18) 0.5884(13) 0.8727(19) 0.010(5) Uiso d 1
C C7 0.14569(17) 0.46619(13) 0.90106(19) 0.0138(4) Uani d 1
C C8 0.22313(18) 0.40489(12) 0.96549(18) 0.0136(4) Uani d 1
C C9 0.38622(18) 0.32716(13) 0.99407(18) 0.0142(4) Uani d 1
C C10 0.49856(17) 0.29825(14) 0.96479(18) 0.0146(4) Uani d 1
C C11 0.59480(18) 0.34613(15) 0.9336(2) 0.0180(5) Uani d 1
H H11 0.5941(17) 0.4108(14) 0.933(2) 0.010(5) Uiso d 1
C C12 0.68951(19) 0.29737(15) 0.9044(2) 0.0214(5) Uani d 1
H H12 0.757(2) 0.3302(15) 0.884(2) 0.027(6) Uiso d 1
B B1 0.2098(3) 0.2500 1.0584(3) 0.0130(7) Uani d 1

loop_
_atom_site_aniso_label
_atom_site_aniso_U_11
_atom_site_aniso_U_22
_atom_site_aniso_U_33
_atom_site_aniso_U_12
_atom_site_aniso_U_13
_atom_site_aniso_U_23
Cl1 0.0205(4) 0.0140(3) 0.0119(3) 0.000 0.0007(3) 0.000
N1 0.0149(13) 0.0127(12) 0.0118(11) 0.000 0.0019(10) 0.000
N2 0.0133(9) 0.0109(8) 0.0127(8) -0.0006(7) -0.0002(7) -0.0002(6)
N3 0.0137(9) 0.0158(9) 0.0131(8) -0.0002(7) -0.0002(7) 0.0004(6)
N4 0.0152(14) 0.0116(11) 0.0110(11) 0.000 0.0007(9) 0.000
C1 0.0123(10) 0.0151(10) 0.0108(9) 0.0003(8) 0.0017(8) -0.0001(7)
C2 0.0146(10) 0.0128(9) 0.0118(9) 0.0015(8) 0.0025(8) -0.0008(7)
C3 0.0152(11) 0.0171(10) 0.0135(10) 0.0008(9) 0.0011(8) -0.0019(8)
C4 0.0200(11) 0.0183(10) 0.0142(10) 0.0053(9) 0.0001(9) 0.0012(8)
C5 0.0244(12) 0.0142(10) 0.0145(10) 0.0018(9) 0.0032(8) 0.0009(8)
C6 0.0172(11) 0.0154(10) 0.0136(10) -0.0010(8) 0.0026(8) -0.0011(8)
C7 0.0156(11) 0.0147(10) 0.0109(9) 0.0014(8) 0.0018(8) -0.0017(7)
C8 0.0168(11) 0.0126(10) 0.0114(9) -0.0007(8) 0.0002(8) -0.0004(7)
C9 0.0158(11) 0.0159(10) 0.0108(9) -0.0032(9) -0.0014(8) 0.0002(7)
C10 0.0139(11) 0.0198(10) 0.0102(9) -0.0003(8) -0.0018(8) 0.0007(8)
C11 0.0173(12) 0.0204(12) 0.0162(10) -0.0008(9) -0.0028(8) 0.0017(9)
C12 0.0148(11) 0.0295(11) 0.0198(11) -0.0043(10) -0.0004(9) 0.0034(9)
B1 0.0148(18) 0.0154(16) 0.0088(14) 0.000 0.0002(12) 0.000

loop_
_atom_type_symbol
_atom_type_description
_atom_type_scat_dispersion_real
_atom_type_scat_dispersion_imag
_atom_type_scat_source
C C 0.0033 0.0016 'International Tables Vol C Tables 4.2.6.8 and 6.1.1.4'
H H 0.0000 0.0000 'International Tables Vol C Tables 4.2.6.8 and 6.1.1.4'
N N 0.0061 0.0033 'International Tables Vol C Tables 4.2.6.8 and 6.1.1.4'
B B 0.0013 0.0007 'International Tables Vol C Tables 4.2.6.8 and 6.1.1.4'
Cl Cl 0.1484 0.1585 'International Tables Vol C Tables 4.2.6.8 and 6.1.1.4'

loop_
_geom_angle_atom_site_label_1
_geom_angle_atom_site_label_2
_geom_angle_atom_site_label_3
_geom_angle_site_symmetry_1
_geom_angle_site_symmetry_3
_geom_angle
C1 N1 C1 . 7_565 116.6(2)
C1 N2 C8 . . 113.87(16)
C1 N2 B1 . . 122.97(17)
C8 N2 B1 . . 122.01(18)
C8 N3 C9 . . 117.21(16)
C9 N4 C9 7_565 . 113.4(2)
C9 N4 B1 7_565 . 122.82(12)
C9 N4 B1 . . 122.82(12)
N1 C1 N2 . . 122.69(17)
N1 C1 C2 . . 130.73(19)
N2 C1 C2 . . 105.21(16)
C3 C2 C7 . . 120.18(18)
C3 C2 C1 . . 132.27(19)
C7 C2 C1 . . 107.39(17)
C4 C3 C2 . . 118.4(2)
C4 C3 H3 . . 119.6(13)
C2 C3 H3 . . 121.9(13)
C3 C4 C5 . . 121.0(2)
C3 C4 H4 . . 119.3(13)
C5 C4 H4 . . 119.7(13)
C6 C5 C4 . . 121.69(19)
C6 C5 H5 . . 120.1(12)
C4 C5 H5 . . 118.2(12)
C5 C6 C7 . . 117.7(2)
C5 C6 H6 . . 121.8(11)
C7 C6 H6 . . 120.5(11)
C6 C7 C2 . . 120.87(19)
C6 C7 C8 . . 131.63(19)
C2 C7 C8 . . 107.43(16)
N3 C8 N2 . . 122.85(17)
N3 C8 C7 . . 130.79(18)
N2 C8 C7 . . 104.74(17)
N3 C9 N4 . . 121.84(19)
N3 C9 C10 . . 131.25(18)
N4 C9 C10 . . 105.56(17)
C11 C10 C10 . 7_565 120.56(12)
C11 C10 C9 . . 132.17(19)
C10 C10 C9 7_565 . 107.19(11)
C12 C11 C10 . . 117.9(2)
C12 C11 H11 . . 121.8(13)
C10 C11 H11 . . 120.2(13)
C11 C12 C12 . 7_565 121.51(13)
C11 C12 H12 . . 118.5(14)
C12 C12 H12 7_565 . 120.0(13)
N2 B1 N2 7_565 . 105.4(2)
N2 B1 N4 7_565 . 105.58(17)
N2 B1 N4 . . 105.58(17)
N2 B1 Cl1 7_565 . 113.44(15)
N2 B1 Cl1 . . 113.44(15)
N4 B1 Cl1 . . 112.6(2)

loop_
_geom_bond_atom_site_label_1
_geom_bond_atom_site_label_2
_geom_bond_site_symmetry_2
_geom_bond_distance
Cl1 B1 . 1.874(3)
N1 C1 . 1.342(2)
N1 C1 7_565 1.342(2)
N2 C1 . 1.361(3)
N2 C8 . 1.367(2)
N2 B1 . 1.472(2)
N3 C8 . 1.332(3)
N3 C9 . 1.348(3)
N4 C9 7_565 1.364(2)
N4 C9 . 1.365(2)
N4 B1 . 1.474(4)
C1 C2 . 1.450(3)
C2 C3 . 1.389(3)
C2 C7 . 1.417(3)
C3 C4 . 1.379(3)
C3 H3 . 0.96(2)
C4 C5 . 1.398(3)
C4 H4 . 0.93(2)
C5 C6 . 1.376(3)
C5 H5 . 1.01(2)
C6 C7 . 1.394(3)
C6 H6 . 0.99(2)
C7 C8 . 1.456(3)
C9 C10 . 1.446(3)
C10 C11 . 1.391(3)
C10 C10 7_565 1.426(4)
C11 C12 . 1.379(3)
C11 H11 . 0.956(19)
C12 C12 7_565 1.400(4)
C12 H12 . 0.97(3)
B1 N2 7_565 1.472(2)

loop_
_geom_torsion_atom_site_label_1
_geom_torsion_atom_site_label_2
_geom_torsion_atom_site_label_3
_geom_torsion_atom_site_label_4
_geom_torsion_site_symmetry_1
_geom_torsion_site_symmetry_4
_geom_torsion
C1 N1 C1 N2 7_565 . -7.6(4)
C1 N1 C1 C2 7_565 . 156.93(15)
C8 N2 C1 N1 . . 156.18(19)
B1 N2 C1 N1 . . -11.8(3)
C8 N2 C1 C2 . . -11.7(2)
B1 N2 C1 C2 . . -179.67(19)
N1 C1 C2 C3 . . 15.0(4)
N2 C1 C2 C3 . . -178.4(2)
N1 C1 C2 C7 . . -160.3(2)
N2 C1 C2 C7 . . 6.3(2)
C7 C2 C3 C4 . . -2.7(3)
C1 C2 C3 C4 . . -177.5(2)
C2 C3 C4 C5 . . 1.0(3)
C3 C4 C5 C6 . . 1.6(3)
C4 C5 C6 C7 . . -2.3(3)
C5 C6 C7 C2 . . 0.6(3)
C5 C6 C7 C8 . . 177.1(2)
C3 C2 C7 C6 . . 1.9(3)
C1 C2 C7 C6 . . 177.91(17)
C3 C2 C7 C8 . . -175.33(17)
C1 C2 C7 C8 . . 0.6(2)
C9 N3 C8 N2 . . 8.0(3)
C9 N3 C8 C7 . . -155.12(19)
C1 N2 C8 N3 . . -154.79(18)
B1 N2 C8 N3 . . 13.3(3)
C1 N2 C8 C7 . . 12.1(2)
B1 N2 C8 C7 . . -179.85(18)
C6 C7 C8 N3 . . -18.7(4)
C2 C7 C8 N3 . . 158.1(2)
C6 C7 C8 N2 . . 175.9(2)
C2 C7 C8 N2 . . -7.3(2)
C8 N3 C9 N4 . . -8.9(3)
C8 N3 C9 C10 . . 155.9(2)
C9 N4 C9 N3 7_565 . 157.30(13)
B1 N4 C9 N3 . . -11.6(3)
C9 N4 C9 C10 7_565 . -10.9(3)
B1 N4 C9 C10 . . -179.7(2)
N3 C9 C10 C11 . . 16.2(4)
N4 C9 C10 C11 . . -177.2(2)
N3 C9 C10 C10 . 7_565 -160.37(18)
N4 C9 C10 C10 . 7_565 6.22(16)
C10 C10 C11 C12 7_565 . -0.7(2)
C9 C10 C11 C12 . . -176.9(2)
C10 C11 C12 C12 . 7_565 0.7(2)
C1 N2 B1 N2 . 7_565 26.6(3)
C8 N2 B1 N2 . 7_565 -140.37(16)
C1 N2 B1 N4 . . 138.09(19)
C8 N2 B1 N4 . . -28.9(3)
C1 N2 B1 Cl1 . . -98.1(2)
C8 N2 B1 Cl1 . . 94.9(2)
C9 N4 B1 N2 7_565 7_565 -28.2(3)
C9 N4 B1 N2 . 7_565 139.60(19)
C9 N4 B1 N2 7_565 . -139.60(19)
C9 N4 B1 N2 . . 28.2(3)
C9 N4 B1 Cl1 7_565 . 96.1(2)
C9 N4 B1 Cl1 . . -96.1(2)
